data_1546100
loop_
_publ_author_name
'Schneemann, Andreas'
'Rudolf, Robin'
'Henke, Sebastian'
'Takahashi, Yukiko'
'Banh, Hung'
'Hante, Inke'
'Schneider, Christian'
'Noro, Shin-ichiro'
'Fischer, Roland A.'

_publ_section_title
;
 Linker functionalisation triggers an alternative 3D-topology for
 Zn-isophthalate-4,4&#x2032;-bipyridine frameworks
;
_journal_issue 25
_journal_name_full 'Dalton Transactions'
_journal_page_first 8198
_journal_page_last 8203
_journal_paper_doi 10.1039/C7DT01195D
_journal_volume 46
_journal_year 2017
_chemical_formula_moiety 'C21 H16 N2 O5 Zn'
_chemical_formula_sum 'C21 H16 N2 O5 Zn'
_chemical_formula_weight 441.73
_chemical_name_common 3
_chemical_name_systematic Zn(A-ip)(bipy)
_space_group_crystal_system monoclinic
_space_group_IT_number 14
_space_group_name_Hall '-P 2ybc'
_space_group_name_H-M_alt 'P 1 21/c 1'
_symmetry_space_group_name_Hall '-P 2ybc'
_symmetry_space_group_name_H-M 'P 1 21/c 1'
_atom_sites_solution_hydrogens geom
_atom_sites_solution_primary iterative
_audit_creation_date 2017-02-20
_audit_creation_method
;
Olex2 1.2
(compiled 2017.01.04 svn.r3372 for OlexSys, GUI svn.r5292)
;
_audit_update_record
;
2017-03-28 deposited with the CCDC.
2017-05-23 downloaded from the CCDC.
;
_cell_angle_alpha 90
_cell_angle_beta 96.451(3)
_cell_angle_gamma 90
_cell_formula_units_Z 4
_cell_length_a 11.3928(3)
_cell_length_b 15.6359(5)
_cell_length_c 16.3018(6)
_cell_measurement_reflns_used 5050
_cell_measurement_temperature 102.9(3)
_cell_measurement_theta_max 74.0310
_cell_measurement_theta_min 3.8620
_cell_volume 2885.56(16)
_computing_cell_refinement
;
CrysAlisPro, Agilent Technologies,
Version 1.171.37.35 (release 13-08-2014 CrysAlis171 .NET)
(compiled Aug 13 2014,18:06:01)
;
_computing_data_collection
;
CrysAlisPro, Agilent Technologies,
Version 1.171.37.35 (release 13-08-2014 CrysAlis171 .NET)
(compiled Aug 13 2014,18:06:01)
;
_computing_data_reduction
;
CrysAlisPro, Agilent Technologies,
Version 1.171.37.35 (release 13-08-2014 CrysAlis171 .NET)
(compiled Aug 13 2014,18:06:01)
;
_computing_molecular_graphics 'Olex2 (Dolomanov et al., 2009)'
_computing_publication_material 'Olex2 (Dolomanov et al., 2009)'
_computing_structure_refinement 'ShelXL (Sheldrick, 2015)'
_computing_structure_solution
;
Superflip (Palatinus & Chapuis, 2007;Palatinus & van der Lee, 2008;
Palatinus et al., 2012)
;
_diffrn_ambient_environment N~2~
_diffrn_ambient_temperature 102.9(3)
_diffrn_detector 'CCD plate'
_diffrn_detector_area_resol_mean 10.4372
_diffrn_detector_type Atlas
_diffrn_measured_fraction_theta_full 0.998
_diffrn_measured_fraction_theta_max 0.969
_diffrn_measurement_details
;
#__ type_ start__ end____ width___ exp.time_
  1 omega -123.00  -79.00   1.0000    3.0000
omega____ theta____ kappa____ phi______ frames
    -      -41.2302  -99.0000 -150.0000 44

#__ type_ start__ end____ width___ exp.time_
  2 omega -104.00  -45.00   1.0000    3.0000
omega____ theta____ kappa____ phi______ frames
    -      -41.2302 -166.0000   15.0000 59

#__ type_ start__ end____ width___ exp.time_
  3 omega -109.00  -52.00   1.0000    3.0000
omega____ theta____ kappa____ phi______ frames
    -      -41.2302  -57.0000   60.0000 57

#__ type_ start__ end____ width___ exp.time_
  4 omega   50.00  123.00   1.0000    3.0000
omega____ theta____ kappa____ phi______ frames
    -       41.2302  166.0000   37.0000 73

#__ type_ start__ end____ width___ exp.time_
  5 omega   48.00   77.00   1.0000   13.0000
omega____ theta____ kappa____ phi______ frames
    -      108.4562  -45.0000   60.0000 29

#__ type_ start__ end____ width___ exp.time_
  6 omega   34.00   59.00   1.0000   13.0000
omega____ theta____ kappa____ phi______ frames
    -      108.4562  -45.0000  150.0000 25

#__ type_ start__ end____ width___ exp.time_
  7 omega   31.00   69.00   1.0000   13.0000
omega____ theta____ kappa____ phi______ frames
    -      108.4562  -30.0000  -90.0000 38

#__ type_ start__ end____ width___ exp.time_
  8 omega   37.00   66.00   1.0000   13.0000
omega____ theta____ kappa____ phi______ frames
    -      108.4562  -30.0000 -150.0000 29

#__ type_ start__ end____ width___ exp.time_
  9 omega   45.00   77.00   1.0000   13.0000
omega____ theta____ kappa____ phi______ frames
    -      108.4562  -45.0000 -120.0000 32

#__ type_ start__ end____ width___ exp.time_
 10 omega   87.00  151.00   1.0000   13.0000
omega____ theta____ kappa____ phi______ frames
    -      108.4562   61.0000   30.0000 64

#__ type_ start__ end____ width___ exp.time_
 11 omega   35.00   62.00   1.0000   13.0000
omega____ theta____ kappa____ phi______ frames
    -      108.4562  -30.0000  -60.0000 27

#__ type_ start__ end____ width___ exp.time_
 12 omega   32.00   66.00   1.0000   13.0000
omega____ theta____ kappa____ phi______ frames
    -      108.4562  -30.0000   90.0000 34

#__ type_ start__ end____ width___ exp.time_
 13 omega   98.00  125.00   1.0000   13.0000
omega____ theta____ kappa____ phi______ frames
    -      108.4562  125.0000  -90.0000 27

#__ type_ start__ end____ width___ exp.time_
 14 omega  132.00  158.00   1.0000   13.0000
omega____ theta____ kappa____ phi______ frames
    -      108.4562  125.0000  -90.0000 26

#__ type_ start__ end____ width___ exp.time_
 15 omega   46.00   76.00   1.0000   13.0000
omega____ theta____ kappa____ phi______ frames
    -      108.4562  -45.0000 -180.0000 30

#__ type_ start__ end____ width___ exp.time_
 16 omega   86.00  156.00   1.0000   13.0000
omega____ theta____ kappa____ phi______ frames
    -      108.4562   61.0000   90.0000 70

#__ type_ start__ end____ width___ exp.time_
 17 omega   32.00   59.00   1.0000   13.0000
omega____ theta____ kappa____ phi______ frames
    -      108.4562  -30.0000  120.0000 27
;
_diffrn_measurement_device 'four-circle diffractometer'
_diffrn_measurement_device_type 'SuperNova, Single source at offset, Atlas'
_diffrn_measurement_method '\w scans'
_diffrn_orient_matrix_UB_11 0.0209295000
_diffrn_orient_matrix_UB_12 -0.0369917000
_diffrn_orient_matrix_UB_13 -0.0846903000
_diffrn_orient_matrix_UB_21 -0.1085637000
_diffrn_orient_matrix_UB_22 0.0490375000
_diffrn_orient_matrix_UB_23 -0.0405569000
_diffrn_orient_matrix_UB_31 0.0792978000
_diffrn_orient_matrix_UB_32 0.0770937000
_diffrn_orient_matrix_UB_33 -0.0148964000
_diffrn_radiation_monochromator mirror
_diffrn_radiation_probe x-ray
_diffrn_radiation_type CuK\a
_diffrn_radiation_wavelength 1.54184
_diffrn_reflns_av_R_equivalents 0.0275
_diffrn_reflns_av_unetI/netI 0.0348
_diffrn_reflns_Laue_measured_fraction_full 0.998
_diffrn_reflns_Laue_measured_fraction_max 0.969
_diffrn_reflns_limit_h_max 14
_diffrn_reflns_limit_h_min -11
_diffrn_reflns_limit_k_max 19
_diffrn_reflns_limit_k_min -16
_diffrn_reflns_limit_l_max 20
_diffrn_reflns_limit_l_min -18
_diffrn_reflns_number 11282
_diffrn_reflns_point_group_measured_fraction_full 0.998
_diffrn_reflns_point_group_measured_fraction_max 0.969
_diffrn_reflns_theta_full 67.684
_diffrn_reflns_theta_max 74.111
_diffrn_reflns_theta_min 3.905
_diffrn_source 'sealed X-ray tube'
_diffrn_source_type 'SuperNova (Cu) X-ray Source'
_exptl_absorpt_coefficient_mu 1.394
_exptl_absorpt_correction_T_max 1.00000
_exptl_absorpt_correction_T_min 0.62704
_exptl_absorpt_correction_type multi-scan
_exptl_absorpt_process_details
;
CrysAlisPro, Agilent Technologies,
Version 1.171.37.35 (release 13-08-2014 CrysAlis171 .NET)
(compiled Aug 13 2014,18:06:01)
Empirical absorption correction using spherical harmonics,
 implemented in SCALE3 ABSPACK scaling algorithm.
Empirical absorption correction using spherical harmonics,
 implemented in SCALE3 ABSPACK scaling algorithm.
;
_exptl_crystal_colour colourless
_exptl_crystal_colour_primary colourless
_exptl_crystal_density_diffrn 1.017
_exptl_crystal_description plank
_exptl_crystal_F_000 904
_exptl_crystal_recrystallization_method 'Solvothermal Synthesis'
_exptl_crystal_size_max 0.404
_exptl_crystal_size_mid 0.0611
_exptl_crystal_size_min 0.0437
_refine_diff_density_max 0.916
_refine_diff_density_min -0.757
_refine_diff_density_rms 0.113
_refine_ls_extinction_method none
_refine_ls_goodness_of_fit_ref 1.102
_refine_ls_hydrogen_treatment constr
_refine_ls_matrix_type full
_refine_ls_number_parameters 307
_refine_ls_number_reflns 5691
_refine_ls_number_restraints 61
_refine_ls_restrained_S_all 1.110
_refine_ls_R_factor_all 0.0583
_refine_ls_R_factor_gt 0.0545
_refine_ls_shift/su_max 0.000
_refine_ls_shift/su_mean 0.000
_refine_ls_structure_factor_coef Fsqd
_refine_ls_weighting_details 'w=1/[\s^2^(Fo^2^)+(0.0944P)^2^+3.0083P] where P=(Fo^2^+2Fc^2^)/3'
_refine_ls_weighting_scheme calc
_refine_ls_wR_factor_gt 0.1597
_refine_ls_wR_factor_ref 0.1640
_reflns_Friedel_coverage 0.000
_reflns_number_gt 5121
_reflns_number_total 5691
_reflns_threshold_expression 'I > 2\s(I)'
_cod_data_source_file c7dt01195d2.cif
_cod_data_source_block ascid-allyloxy_red
_cod_database_code 1546100
_shelx_shelxl_version_number 2014/7
_chemical_oxdiff_formula 'Zn C21 H17 N2 O5'
_shelx_space_group_comment
;
The symmetry employed for this shelxl refinement is uniquely defined
by the following loop, which should always be used as a source of
symmetry information in preference to the above space-group names.
They are only intended as comments.
;
_reflns_odcompleteness_completeness 99.93
_reflns_odcompleteness_iscentric 1
_reflns_odcompleteness_theta 66.97
_olex2_refinement_description
;
1. Fixed Uiso
 At 1.2 times of:
  All C(H) groups, All C(H,H) groups
2. Restrained distances
 C11A-C10 \\sim C11B-C10
 with sigma of 0.02
 C18B-C17 \\sim C17-C18A \\sim C21A-C17 \\sim C21B-C17
 with sigma of 0.02
 N2-C19A \\sim N2-C19B \\sim N2-C20B \\sim N2-C20A
 with sigma of 0.02
3. Uiso/Uaniso restraints and constraints
Uanis(C21A) \\sim Ueq, Uanis(C21B) \\sim Ueq, Uanis(C20B) \\sim Ueq,
Uanis(C20A) \\sim Ueq, Uanis(C19B) \\sim Ueq, Uanis(C19A) \\sim Ueq,
Uanis(C18A) \\sim Ueq, Uanis(C18B) \\sim Ueq: with sigma of 0.01 and sigma for
terminal atoms of 0.02
4. Others
 Fixed Sof: C19B(0.5) H19B(0.5) C19A(0.5) H19A(0.5) C18A(0.5) H18A(0.5)
 C21B(0.5) H21B(0.5) C20B(0.5) H20B(0.5) C20A(0.5) H20A(0.5) C18B(0.5)
 H18B(0.5) C21A(0.5) H21A(0.5) H10A(0.5) H10(0.5) C11A(0.5) H11A(0.5) H11B(0.5)
 C11B(0.5) H11C(0.5) H11D(0.5)
5.a Secondary CH2 refined with riding coordinates:
 C9(H9A,H9B)
5.b Aromatic/amide H refined with riding coordinates:
 C3(H3), C12(H12), C8(H8), C15(H15), C13(H13), C19B(H19B), C16(H16), C6(H6),
 C19A(H19A), C18A(H18A), C21B(H21B), C20B(H20B), C20A(H20A), C18B(H18B),
 C21A(H21A), C10(H10A), C10(H10)
5.c X=CH2 refined with riding coordinates:
 C11A(H11A,H11B), C11B(H11C,H11D)
;
_olex2_submission_special_instructions 'No special instructions were received'

loop_
_space_group_symop_operation_xyz
'x, y, z'
'-x, y+1/2, -z+1/2'
'-x, -y, -z'
'x, -y-1/2, z-1/2'

loop_
_atom_site_label
_atom_site_type_symbol
_atom_site_fract_x
_atom_site_fract_y
_atom_site_fract_z
_atom_site_U_iso_or_equiv
_atom_site_adp_type
_atom_site_occupancy
_atom_site_site_symmetry_order
_atom_site_calc_flag
_atom_site_refinement_flags_posn
_atom_site_refinement_flags_adp
_atom_site_refinement_flags_occupancy
_atom_site_disorder_assembly
_atom_site_disorder_group
Zn1 Zn 0.47711(3) 0.12601(2) 0.46145(2) 0.01718(14) Uani 1 1 d . . . . .
O4 O 0.48850(16) 0.23898(12) 0.95851(11) 0.0250(4) Uani 1 1 d . . . . .
O3 O 0.46594(18) 0.30053(12) 0.83664(12) 0.0279(4) Uani 1 1 d . . . . .
O1 O 0.49068(16) 0.12427(11) 0.58659(11) 0.0210(4) Uani 1 1 d . . . . .
O5 O 0.5696(3) -0.06714(15) 0.90841(14) 0.0541(8) Uani 1 1 d . . . . .
N1 N 0.2882(2) 0.12606(13) 0.45818(15) 0.0223(5) Uani 1 1 d . . . . .
N2 N -0.3348(2) 0.11672(14) 0.45953(14) 0.0228(5) Uani 1 1 d D . . . .
C2 C 0.5147(2) 0.06457(16) 0.72034(16) 0.0223(5) Uani 1 1 d . . . . .
C14 C 0.0416(2) 0.12164(17) 0.45766(19) 0.0257(6) Uani 1 1 d . . . . .
C4 C 0.4976(2) 0.14916(17) 0.84157(17) 0.0254(5) Uani 1 1 d . . . . .
C3 C 0.4936(2) 0.14268(17) 0.75642(17) 0.0227(5) Uani 1 1 d . . . . .
H3 H 0.4767 0.1907 0.7235 0.027 Uiso 1 1 calc R . . . .
C12 C 0.2354(2) 0.1502(2) 0.5239(2) 0.0329(6) Uani 1 1 d . . . . .
H12 H 0.2828 0.1686 0.5708 0.039 Uiso 1 1 calc R . . . .
C1 C 0.5157(2) 0.05730(16) 0.62851(16) 0.0191(5) Uani 1 1 d . . . . .
C17 C -0.0887(2) 0.11902(17) 0.45766(18) 0.0262(6) Uani 1 1 d D . . . .
C8 C 0.5401(3) -0.00754(17) 0.76961(18) 0.0301(6) Uani 1 1 d . . . . .
H8 H 0.5542 -0.0599 0.7455 0.036 Uiso 1 1 calc R . . . .
C15 C 0.0951(3) 0.0986(2) 0.3880(2) 0.0353(7) Uani 1 1 d . . . . .
H15 H 0.0494 0.0815 0.3400 0.042 Uiso 1 1 calc R . . . .
C13 C 0.1151(2) 0.1492(2) 0.5260(2) 0.0337(7) Uani 1 1 d . . . . .
H13 H 0.0831 0.1671 0.5732 0.040 Uiso 1 1 calc R . . . .
C5 C 0.4819(2) 0.23521(17) 0.88128(17) 0.0234(5) Uani 1 1 d . . . . .
C19B C -0.2869(5) 0.1163(6) 0.3871(4) 0.0285(14) Uani 0.5 1 d D U P A 2
H19B H -0.3371 0.1152 0.3380 0.034 Uiso 0.5 1 calc R . P A 2
C16 C 0.2172(2) 0.1014(2) 0.39127(19) 0.0335(6) Uani 1 1 d . . . . .
H16 H 0.2516 0.0853 0.3445 0.040 Uiso 1 1 calc R . . . .
C6 C 0.5224(3) 0.07806(19) 0.89083(18) 0.0342(7) Uani 1 1 d . . . . .
H6 H 0.5246 0.0824 0.9479 0.041 Uiso 1 1 calc R . . . .
C7 C 0.5442(3) -0.00077(19) 0.85411(19) 0.0377(7) Uani 1 1 d . . . . .
C19A C -0.2794(6) 0.0730(5) 0.4062(5) 0.0347(15) Uani 0.5 1 d D U P A 1
H19A H -0.3249 0.0400 0.3672 0.042 Uiso 0.5 1 calc R . P A 1
C18A C -0.1605(6) 0.0727(5) 0.4044(5) 0.0360(15) Uani 0.5 1 d D U P A 1
H18A H -0.1282 0.0396 0.3651 0.043 Uiso 0.5 1 calc R . P A 1
C21B C -0.1369(5) 0.1128(4) 0.5298(3) 0.0254(11) Uani 0.5 1 d D U P A 2
H21B H -0.0886 0.1091 0.5796 0.030 Uiso 0.5 1 calc R . P A 2
C20B C -0.2586(5) 0.1120(5) 0.5288(3) 0.0281(12) Uani 0.5 1 d D U P A 2
H20B H -0.2896 0.1078 0.5790 0.034 Uiso 0.5 1 calc R . P A 2
C20A C -0.2675(6) 0.1697(6) 0.5121(5) 0.0466(18) Uani 0.5 1 d D U P A 1
H20A H -0.3037 0.2049 0.5477 0.056 Uiso 0.5 1 calc R . P A 1
C18B C -0.1649(6) 0.1173(6) 0.3834(4) 0.0324(14) Uani 0.5 1 d D U P A 2
H18B H -0.1346 0.1169 0.3328 0.039 Uiso 0.5 1 calc R . P A 2
O2 O 0.54485(16) -0.01240(11) 0.59975(11) 0.0224(4) Uani 1 1 d . . . . .
C21A C -0.1455(6) 0.1716(6) 0.5130(5) 0.0490(18) Uani 0.5 1 d D U P A 1
H21A H -0.1006 0.2073 0.5499 0.059 Uiso 0.5 1 calc R . P A 1
C9 C 0.6026(4) -0.1484(2) 0.8757(2) 0.0511(10) Uani 1 1 d . . . . .
H9A H 0.5493 -0.1615 0.8267 0.061 Uiso 1 1 calc R . . . .
H9B H 0.5938 -0.1927 0.9162 0.061 Uiso 1 1 calc R . . . .
C10 C 0.7285(5) -0.1493(3) 0.8539(3) 0.0659(12) Uani 1 1 d D . . . .
H10A H 0.7516 -0.2019 0.8344 0.079 Uiso 0.5 1 calc R . P B 2
H10 H 0.7823 -0.1157 0.8868 0.079 Uiso 0.5 1 calc R . P C 1
C11A C 0.8083(7) -0.0930(7) 0.8569(6) 0.065(2) Uani 0.5 1 d D . P D 2
H11A H 0.7937 -0.0382 0.8755 0.078 Uiso 0.5 1 calc R . P D 2
H11B H 0.8817 -0.1062 0.8404 0.078 Uiso 0.5 1 calc R . P D 2
C11B C 0.7659(9) -0.1866(7) 0.8016(6) 0.063(2) Uani 0.5 1 d D . P D 1
H11C H 0.7164 -0.2213 0.7666 0.076 Uiso 0.5 1 calc R . P D 1
H11D H 0.8454 -0.1819 0.7944 0.076 Uiso 0.5 1 calc R . P D 1

loop_
_atom_site_aniso_label
_atom_site_aniso_U_11
_atom_site_aniso_U_22
_atom_site_aniso_U_33
_atom_site_aniso_U_23
_atom_site_aniso_U_13
_atom_site_aniso_U_12
Zn1 0.0154(2) 0.0151(2) 0.0218(2) 0.00029(11) 0.00582(13) -0.00007(11)
O4 0.0307(10) 0.0194(9) 0.0260(10) -0.0044(7) 0.0081(8) 0.0015(7)
O3 0.0354(10) 0.0183(9) 0.0310(10) -0.0017(7) 0.0081(8) 0.0030(8)
O1 0.0226(9) 0.0215(9) 0.0198(9) 0.0022(7) 0.0069(7) 0.0034(7)
O5 0.114(2) 0.0227(11) 0.0262(11) 0.0030(9) 0.0097(13) 0.0118(13)
N1 0.0167(10) 0.0207(11) 0.0304(12) -0.0015(8) 0.0067(9) 0.0005(8)
N2 0.0170(10) 0.0251(11) 0.0268(12) -0.0005(9) 0.0051(8) -0.0011(8)
C2 0.0261(12) 0.0171(12) 0.0247(13) -0.0008(10) 0.0072(10) 0.0004(9)
C14 0.0178(13) 0.0267(14) 0.0335(15) 0.0013(11) 0.0064(11) 0.0006(10)
C4 0.0314(13) 0.0177(12) 0.0279(13) -0.0014(11) 0.0070(10) 0.0016(10)
C3 0.0249(12) 0.0178(11) 0.0265(13) 0.0028(10) 0.0078(10) 0.0018(10)
C12 0.0190(13) 0.0406(16) 0.0398(16) -0.0153(14) 0.0068(11) -0.0007(12)
C1 0.0147(10) 0.0174(11) 0.0259(12) 0.0003(9) 0.0045(9) -0.0008(9)
C17 0.0189(13) 0.0267(14) 0.0340(15) 0.0019(11) 0.0071(11) -0.0017(10)
C8 0.0481(17) 0.0156(12) 0.0278(14) 0.0002(11) 0.0088(12) 0.0029(11)
C15 0.0194(13) 0.0544(19) 0.0321(15) -0.0041(14) 0.0031(11) -0.0028(13)
C13 0.0184(13) 0.0449(17) 0.0394(16) -0.0111(14) 0.0102(11) -0.0007(12)
C5 0.0206(11) 0.0209(13) 0.0299(14) -0.0018(10) 0.0080(10) -0.0001(10)
C19B 0.017(3) 0.044(4) 0.024(3) -0.003(3) 0.001(2) 0.006(3)
C16 0.0177(12) 0.0530(19) 0.0309(15) -0.0050(14) 0.0069(11) -0.0020(13)
C6 0.059(2) 0.0232(14) 0.0208(13) 0.0009(11) 0.0076(12) 0.0024(13)
C7 0.066(2) 0.0206(14) 0.0274(15) 0.0001(12) 0.0067(14) 0.0031(14)
C19A 0.024(3) 0.041(4) 0.041(4) -0.019(3) 0.010(3) -0.008(3)
C18A 0.022(3) 0.041(4) 0.048(4) -0.019(3) 0.016(3) -0.003(3)
C21B 0.014(2) 0.041(3) 0.021(2) 0.005(2) -0.0011(18) -0.002(2)
C20B 0.017(2) 0.045(4) 0.022(3) 0.007(2) 0.0043(19) -0.003(2)
C20A 0.028(3) 0.057(5) 0.055(4) -0.027(4) 0.009(3) -0.001(3)
C18B 0.025(3) 0.047(4) 0.027(3) -0.003(3) 0.008(2) 0.006(3)
O2 0.0257(9) 0.0176(8) 0.0244(9) -0.0040(7) 0.0051(7) -0.0011(7)
C21A 0.033(3) 0.058(5) 0.056(4) -0.026(4) 0.004(3) -0.003(3)
C9 0.092(3) 0.0238(15) 0.0377(18) 0.0027(14) 0.0093(18) 0.0107(18)
C10 0.072(3) 0.051(2) 0.073(3) 0.024(2) 0.002(2) 0.015(2)
C11A 0.045(4) 0.079(6) 0.072(6) 0.014(5) 0.013(4) 0.018(4)
C11B 0.056(5) 0.082(7) 0.054(5) 0.001(5) 0.014(4) 0.008(5)

loop_
_atom_type_symbol
_atom_type_description
_atom_type_scat_dispersion_real
_atom_type_scat_dispersion_imag
_atom_type_scat_source
C C 0.0181 0.0091 'International Tables Vol C Tables 4.2.6.8 and 6.1.1.4'
H H 0.0000 0.0000 'International Tables Vol C Tables 4.2.6.8 and 6.1.1.4'
N N 0.0311 0.0180 'International Tables Vol C Tables 4.2.6.8 and 6.1.1.4'
O O 0.0492 0.0322 'International Tables Vol C Tables 4.2.6.8 and 6.1.1.4'
Zn Zn -1.5491 0.6778 'International Tables Vol C Tables 4.2.6.8 and 6.1.1.4'

loop_
_exptl_crystal_face_index_h
_exptl_crystal_face_index_k
_exptl_crystal_face_index_l
_exptl_crystal_face_perp_dist
_exptl_oxdiff_crystal_face_indexfrac_h
_exptl_oxdiff_crystal_face_indexfrac_k
_exptl_oxdiff_crystal_face_indexfrac_l
_exptl_oxdiff_crystal_face_x
_exptl_oxdiff_crystal_face_y
_exptl_oxdiff_crystal_face_z
0 9 -4 0.0256 -0.0112 9.0005 -3.9823 0.0041 0.6041 0.7523
0 -9 4 0.0256 0.0112 -9.0005 3.9823 -0.0041 -0.6041 -0.7523
-7 -1 -1 0.2000 -7.0004 -0.9932 -0.9943 -0.0256 0.7516 -0.6169
7 1 1 0.1820 7.0004 0.9932 0.9943 0.0256 -0.7516 0.6169
0 2 10 0.0262 0.0098 1.9756 10.0040 -0.9201 -0.3099 0.0041
0 -2 -10 0.0222 -0.0098 -1.9756 -10.0040 0.9201 0.3099 -0.0041
0 -7 -8 0.0131 -0.0038 -6.9754 -8.0139 0.9366 -0.0166 -0.4187
0 9 6 0.0295 0.0001 8.9780 6.0178 -0.8418 0.1962 0.6025

loop_
_geom_angle_atom_site_label_1
_geom_angle_atom_site_label_2
_geom_angle_atom_site_label_3
_geom_angle
_geom_angle_site_symmetry_1
_geom_angle_site_symmetry_3
O4 Zn1 O3 59.02(7) 4_565 4_565
O4 Zn1 N1 93.61(8) 4_565 .
O4 Zn1 N2 90.19(8) 4_565 1_655
O4 Zn1 C5 29.54(8) 4_565 4_565
O3 Zn1 C5 29.51(8) 4_565 4_565
O1 Zn1 O4 92.19(7) . 4_565
O1 Zn1 O3 151.19(7) . 4_565
O1 Zn1 N1 89.31(8) . .
O1 Zn1 N2 92.88(8) . 1_655
O1 Zn1 C5 121.73(8) . 4_565
O1 Zn1 O2 118.14(7) . 3_656
N1 Zn1 O3 91.25(8) . 4_565
N1 Zn1 N2 175.54(8) . 1_655
N1 Zn1 C5 93.80(8) . 4_565
N2 Zn1 O3 88.70(8) 1_655 4_565
N2 Zn1 C5 88.36(8) 1_655 4_565
O2 Zn1 O4 149.61(7) 3_656 4_565
O2 Zn1 O3 90.61(7) 3_656 4_565
O2 Zn1 N1 85.45(8) 3_656 .
O2 Zn1 N2 90.10(8) 3_656 1_655
O2 Zn1 C5 120.12(8) 3_656 4_565
C5 O4 Zn1 94.17(16) . 4_566
C5 O3 Zn1 84.53(16) . 4_566
C1 O1 Zn1 122.77(16) . .
C7 O5 C9 118.1(3) . .
C12 N1 Zn1 121.3(2) . .
C16 N1 Zn1 122.16(19) . .
C16 N1 C12 116.6(2) . .
C19B N2 Zn1 120.8(3) . 1_455
C19A N2 Zn1 126.5(3) . 1_455
C19A N2 C20A 116.8(4) . .
C20B N2 Zn1 122.7(3) . 1_455
C20B N2 C19B 116.5(4) . .
C20A N2 Zn1 116.1(3) . 1_455
C3 C2 C1 120.6(2) . .
C3 C2 C8 120.1(2) . .
C8 C2 C1 119.2(2) . .
C15 C14 C17 121.4(3) . .
C13 C14 C17 121.5(3) . .
C13 C14 C15 117.0(3) . .
C3 C4 C5 120.1(2) . .
C6 C4 C3 120.3(3) . .
C6 C4 C5 119.6(2) . .
C2 C3 H3 120.0 . .
C4 C3 C2 120.0(3) . .
C4 C3 H3 120.0 . .
N1 C12 H12 118.2 . .
N1 C12 C13 123.7(3) . .
C13 C12 H12 118.2 . .
O1 C1 C2 116.7(2) . .
O2 C1 O1 125.0(2) . .
O2 C1 C2 118.2(2) . .
C18A C17 C14 123.6(4) . .
C18A C17 C21A 115.8(4) . .
C21B C17 C14 120.3(3) . .
C21B C17 C18B 118.2(4) . .
C18B C17 C14 121.4(4) . .
C21A C17 C14 120.5(4) . .
C2 C8 H8 120.2 . .
C7 C8 C2 119.7(3) . .
C7 C8 H8 120.2 . .
C14 C15 H15 120.4 . .
C16 C15 C14 119.3(3) . .
C16 C15 H15 120.4 . .
C14 C13 H13 120.1 . .
C12 C13 C14 119.9(3) . .
C12 C13 H13 120.1 . .
O4 C5 Zn1 56.29(14) . 4_566
O4 C5 O3 122.1(2) . .
O4 C5 C4 118.3(2) . .
O3 C5 Zn1 65.96(14) . 4_566
O3 C5 C4 119.5(2) . .
C4 C5 Zn1 172.7(2) . 4_566
N2 C19B H19B 118.8 . .
N2 C19B C18B 122.4(5) . .
C18B C19B H19B 118.8 . .
N1 C16 C15 123.5(3) . .
N1 C16 H16 118.3 . .
C15 C16 H16 118.3 . .
C4 C6 H6 120.2 . .
C4 C6 C7 119.5(3) . .
C7 C6 H6 120.2 . .
O5 C7 C8 124.6(3) . .
O5 C7 C6 115.0(3) . .
C8 C7 C6 120.4(3) . .
N2 C19A H19A 117.7 . .
N2 C19A C18A 124.5(6) . .
C18A C19A H19A 117.7 . .
C17 C18A C19A 121.5(5) . .
C17 C18A H18A 119.2 . .
C19A C18A H18A 119.2 . .
C17 C21B H21B 120.2 . .
C17 C21B C20B 119.5(5) . .
C20B C21B H21B 120.2 . .
N2 C20B C21B 124.0(5) . .
N2 C20B H20B 118.0 . .
C21B C20B H20B 118.0 . .
N2 C20A H20A 119.6 . .
N2 C20A C21A 120.8(6) . .
C21A C20A H20A 119.6 . .
C17 C18B H18B 120.5 . .
C19B C18B C17 118.9(5) . .
C19B C18B H18B 120.5 . .
C1 O2 Zn1 157.37(17) . 3_656
C17 C21A H21A 119.9 . .
C20A C21A C17 120.3(6) . .
C20A C21A H21A 119.9 . .
O5 C9 H9A 109.0 . .
O5 C9 H9B 109.0 . .
O5 C9 C10 112.8(4) . .
H9A C9 H9B 107.8 . .
C10 C9 H9A 109.0 . .
C10 C9 H9B 109.0 . .
C9 C10 H10A 113.6 . .
C9 C10 H10 116.0 . .
C11A C10 C9 132.8(6) . .
C11A C10 H10A 113.6 . .
C11B C10 C9 128.0(7) . .
C11B C10 H10 116.0 . .
C10 C11A H11A 120.0 . .
C10 C11A H11B 120.0 . .
H11A C11A H11B 120.0 . .
C10 C11B H11C 120.0 . .
C10 C11B H11D 120.0 . .
H11C C11B H11D 120.0 . .

loop_
_geom_bond_atom_site_label_1
_geom_bond_atom_site_label_2
_geom_bond_distance
_geom_bond_site_symmetry_2
Zn1 O4 2.116(2) 4_565
Zn1 O3 2.327(2) 4_565
Zn1 O1 2.0287(19) .
Zn1 N1 2.147(2) .
Zn1 N2 2.152(2) 1_655
Zn1 C5 2.537(3) 4_565
Zn1 O2 2.0391(18) 3_656
O4 Zn1 2.116(2) 4_566
O4 C5 1.254(3) .
O3 Zn1 2.327(2) 4_566
O3 C5 1.255(3) .
O1 C1 1.265(3) .
O5 C7 1.374(4) .
O5 C9 1.443(4) .
N1 C12 1.341(4) .
N1 C16 1.340(4) .
N2 Zn1 2.152(2) 1_455
N2 C19B 1.355(6) .
N2 C19A 1.321(6) .
N2 C20B 1.346(6) .
N2 C20A 1.364(7) .
C2 C3 1.388(4) .
C2 C1 1.503(4) .
C2 C8 1.395(4) .
C14 C17 1.485(4) .
C14 C15 1.395(4) .
C14 C13 1.385(4) .
C4 C3 1.387(4) .
C4 C5 1.512(4) .
C4 C6 1.382(4) .
C3 H3 0.9300 .
C12 H12 0.9300 .
C12 C13 1.375(4) .
C1 O2 1.246(3) .
C17 C18A 1.337(7) .
C17 C21B 1.356(6) .
C17 C18B 1.408(7) .
C17 C21A 1.429(7) .
C8 H8 0.9300 .
C8 C7 1.377(4) .
C15 H15 0.9300 .
C15 C16 1.387(4) .
C13 H13 0.9300 .
C5 Zn1 2.537(3) 4_566
C19B H19B 0.9300 .
C19B C18B 1.398(9) .
C16 H16 0.9300 .
C6 H6 0.9300 .
C6 C7 1.404(4) .
C19A H19A 0.9300 .
C19A C18A 1.358(9) .
C18A H18A 0.9300 .
C21B H21B 0.9300 .
C21B C20B 1.384(8) .
C20B H20B 0.9300 .
C20A H20A 0.9300 .
C20A C21A 1.388(10) .
C18B H18B 0.9300 .
O2 Zn1 2.0390(18) 3_656
C21A H21A 0.9300 .
C9 H9A 0.9700 .
C9 H9B 0.9700 .
C9 C10 1.516(7) .
C10 H10A 0.9300 .
C10 H10 0.9300 .
C10 C11A 1.263(10) .
C10 C11B 1.152(9) .
C11A H11A 0.9300 .
C11A H11B 0.9300 .
C11B H11C 0.9300 .
C11B H11D 0.9300 .

loop_
_geom_torsion_atom_site_label_1
_geom_torsion_atom_site_label_2
_geom_torsion_atom_site_label_3
_geom_torsion_atom_site_label_4
_geom_torsion
_geom_torsion_site_symmetry_1
_geom_torsion_site_symmetry_4
Zn1 O4 C5 O3 -3.8(3) 4_566 .
Zn1 O4 C5 C4 174.2(2) 4_566 .
Zn1 O3 C5 O4 3.5(2) 4_566 .
Zn1 O3 C5 C4 -174.5(2) 4_566 .
Zn1 O1 C1 C2 -176.05(16) . .
Zn1 O1 C1 O2 6.6(3) . .
Zn1 N1 C12 C13 -178.2(3) . .
Zn1 N1 C16 C15 178.2(3) . .
Zn1 N2 C19B C18B 174.7(6) 1_455 .
Zn1 N2 C19A C18A 176.1(7) 1_455 .
Zn1 N2 C20B C21B -174.6(5) 1_455 .
Zn1 N2 C20A C21A -177.0(8) 1_455 .
O1 C1 O2 Zn1 -75.1(5) . 3_656
O5 C9 C10 C11A -1.9(9) . .
O5 C9 C10 C11B -147.4(7) . .
N1 C12 C13 C14 0.5(6) . .
N2 C19B C18B C17 -0.1(12) . .
N2 C19A C18A C17 -0.7(15) . .
N2 C20A C21A C17 1.1(15) . .
C2 C1 O2 Zn1 107.6(4) . 3_656
C2 C8 C7 O5 -179.2(3) . .
C2 C8 C7 C6 0.3(5) . .
C14 C17 C18A C19A -179.4(7) . .
C14 C17 C21B C20B 178.9(5) . .
C14 C17 C18B C19B -179.0(6) . .
C14 C17 C21A C20A 179.2(7) . .
C14 C15 C16 N1 -0.6(6) . .
C4 C6 C7 O5 179.1(3) . .
C4 C6 C7 C8 -0.5(6) . .
C3 C2 C1 O1 -3.5(4) . .
C3 C2 C1 O2 174.1(2) . .
C3 C2 C8 C7 -0.1(5) . .
C3 C4 C5 O4 -178.5(2) . .
C3 C4 C5 O3 -0.5(4) . .
C3 C4 C6 C7 0.4(5) . .
C12 N1 C16 C15 -1.1(5) . .
C1 C2 C3 C4 -177.4(2) . .
C1 C2 C8 C7 177.3(3) . .
C17 C14 C15 C16 -179.5(3) . .
C17 C14 C13 C12 179.5(3) . .
C17 C21B C20B N2 0.2(11) . .
C8 C2 C3 C4 0.0(4) . .
C8 C2 C1 O1 179.1(2) . .
C8 C2 C1 O2 -3.3(4) . .
C15 C14 C17 C18A 20.5(7) . .
C15 C14 C17 C21B 157.5(4) . .
C15 C14 C17 C18B -18.4(6) . .
C15 C14 C17 C21A -155.4(6) . .
C15 C14 C13 C12 -2.2(5) . .
C13 C14 C17 C18A -161.2(6) . .
C13 C14 C17 C21B -24.2(5) . .
C13 C14 C17 C18B 159.9(5) . .
C13 C14 C17 C21A 22.8(6) . .
C13 C14 C15 C16 2.2(5) . .
C5 C4 C3 C2 176.3(2) . .
C5 C4 C6 C7 -176.1(3) . .
C19B N2 C20B C21B 4.7(10) . .
C16 N1 C12 C13 1.1(5) . .
C6 C4 C3 C2 -0.2(4) . .
C6 C4 C5 O4 -2.0(4) . .
C6 C4 C5 O3 176.0(3) . .
C7 O5 C9 C10 76.5(5) . .
C19A N2 C20A C21A -4.9(12) . .
C18A C17 C21A C20A 3.0(12) . .
C21B C17 C18B C19B 5.1(10) . .
C20B N2 C19B C18B -4.7(10) . .
C20A N2 C19A C18A 4.9(13) . .
C18B C17 C21B C20B -5.2(9) . .
C21A C17 C18A C19A -3.2(12) . .
C9 O5 C7 C8 4.6(6) . .
C9 O5 C7 C6 -175.0(4) . .

loop_
_smtbx_masks_void_nr
_smtbx_masks_void_average_x
_smtbx_masks_void_average_y
_smtbx_masks_void_average_z
_smtbx_masks_void_volume
_smtbx_masks_void_count_electrons
_smtbx_masks_void_content
1 0.000 -0.644 -0.892 1211.7 387.2 DMF
